data_7035515
loop_
_publ_author_name
'Jenne, Carsten'
'Kirsch, Christoph'

_publ_section_title
;
 Alkoxy substituted halogenated closo-dodecaborates as anions for ionic
 liquids.
;
_journal_issue 29
_journal_name_full 'Dalton transactions (Cambridge, England : 2003)'
_journal_page_first 13119
_journal_page_last 13124
_journal_paper_doi 10.1039/c5dt01633a
_journal_volume 44
_journal_year 2015
_chemical_formula_moiety '2(C24 H20 P), B12 Br11 O'
_chemical_formula_sum 'C48 H40 B12 Br11 O P2'
_chemical_formula_weight 1703.47
_chemical_name_systematic
;
 ? 
;
_space_group_crystal_system monoclinic
_space_group_IT_number 14
_space_group_name_Hall '-P 2yn'
_space_group_name_H-M_alt 'P 1 21/n 1'
_symmetry_space_group_name_Hall '-P 2yn'
_symmetry_space_group_name_H-M 'P 1 21/n 1'
_atom_sites_solution_hydrogens geom
_audit_creation_date 2015-05-22
_audit_creation_method
;
Olex2 1.2
(compiled 2015.01.26 svn.r3150 for OlexSys, GUI svn.r4998)
;
_audit_update_record
;
2015-05-26 deposited with the CCDC.
2015-06-05 downloaded from the CCDC.
;
_cell_angle_alpha 90
_cell_angle_beta 108.9073(19)
_cell_angle_gamma 90
_cell_formula_units_Z 2
_cell_length_a 12.8817(2)
_cell_length_b 12.3453(2)
_cell_length_c 19.1305(4)
_cell_measurement_reflns_used 6757
_cell_measurement_temperature 120
_cell_measurement_theta_max 28.7520
_cell_measurement_theta_min 2.3620
_cell_volume 2878.14(9)
_computing_cell_refinement
;
CrysAlisPro, Agilent Technologies,
Version 1.171.37.31 (release 14-01-2014 CrysAlis171 .NET)
(compiled Jan 14 2014,18:38:05)
;
_computing_data_collection
;
CrysAlisPro, Agilent Technologies,
Version 1.171.37.31 (release 14-01-2014 CrysAlis171 .NET)
(compiled Jan 14 2014,18:38:05)
;
_computing_data_reduction
;
CrysAlisPro, Agilent Technologies,
Version 1.171.37.31 (release 14-01-2014 CrysAlis171 .NET)
(compiled Jan 14 2014,18:38:05)
;
_computing_molecular_graphics 'Olex2 (Dolomanov et al., 2009)'
_computing_publication_material 'Olex2 (Dolomanov et al., 2009)'
_computing_structure_refinement 'ShelXL (Sheldrick, 2008)'
_computing_structure_solution 'ShelXS (Sheldrick, 2008)'
_diffrn_ambient_temperature 120.0
_diffrn_detector 'CCD plate'
_diffrn_detector_area_resol_mean 16.2705
_diffrn_detector_type Eos
_diffrn_measured_fraction_theta_full 0.999
_diffrn_measured_fraction_theta_max 0.843
_diffrn_measurement_details
;
  1 omega  -10.00   81.00   1.0000  161.5100
omega____ theta____ kappa____ phi______ frames
    -       15.2805   77.0000  120.0000 91

  2 omega  -11.00   73.00   1.0000  161.5100
omega____ theta____ kappa____ phi______ frames
    -       15.2805   77.0000  -30.0000 84

  3 omega   25.00   51.00   1.0000  161.5100
omega____ theta____ kappa____ phi______ frames
    -       15.2805  -99.0000 -120.0000 26

  4 omega    3.00   46.00   1.0000  161.5100
omega____ theta____ kappa____ phi______ frames
    -       15.2805  -99.0000   30.0000 43
;
_diffrn_measurement_device 'four-circle diffractometer'
_diffrn_measurement_device_type 'Xcalibur, Eos, Gemini ultra'
_diffrn_measurement_method '\w scans'
_diffrn_orient_matrix_UB_11 -0.0072995000
_diffrn_orient_matrix_UB_12 -0.0399365000
_diffrn_orient_matrix_UB_13 -0.0278491000
_diffrn_orient_matrix_UB_21 0.0389408000
_diffrn_orient_matrix_UB_22 -0.0336239000
_diffrn_orient_matrix_UB_23 0.0254518000
_diffrn_orient_matrix_UB_31 -0.0426470000
_diffrn_orient_matrix_UB_32 -0.0239122000
_diffrn_orient_matrix_UB_33 0.0106713000
_diffrn_radiation_monochromator graphite
_diffrn_radiation_probe x-ray
_diffrn_radiation_type MoK\a
_diffrn_radiation_wavelength 0.71073
_diffrn_reflns_av_R_equivalents 0.0237
_diffrn_reflns_av_unetI/netI 0.0357
_diffrn_reflns_laue_measured_fraction_full 0.999
_diffrn_reflns_laue_measured_fraction_max 0.843
_diffrn_reflns_limit_h_max 17
_diffrn_reflns_limit_h_min -16
_diffrn_reflns_limit_k_max 17
_diffrn_reflns_limit_k_min -17
_diffrn_reflns_limit_l_max 26
_diffrn_reflns_limit_l_min -25
_diffrn_reflns_number 14897
_diffrn_reflns_point_group_measured_fraction_full 0.999
_diffrn_reflns_point_group_measured_fraction_max 0.843
_diffrn_reflns_theta_full 25.000
_diffrn_reflns_theta_max 29.439
_diffrn_reflns_theta_min 2.00
_diffrn_source 'Enhance (Mo) X-ray Source'
_exptl_absorpt_coefficient_mu 7.749
_exptl_absorpt_correction_T_max 1.00000
_exptl_absorpt_correction_T_min 0.58822
_exptl_absorpt_correction_type multi-scan
_exptl_absorpt_process_details
;
CrysAlisPro, Agilent Technologies,
Version 1.171.37.31 (release 14-01-2014 CrysAlis171 .NET)
(compiled Jan 14 2014,18:38:05)
Empirical absorption correction using spherical harmonics,
 implemented in SCALE3 ABSPACK scaling algorithm.
;
_exptl_crystal_colour 'clear colourless'
_exptl_crystal_colour_lustre clear
_exptl_crystal_colour_primary colourless
_exptl_crystal_density_diffrn 1.966
_exptl_crystal_density_method 'not measured'
_exptl_crystal_description block
_exptl_crystal_F_000 1622
_exptl_crystal_recrystallization_method 'Re-crystallisation from solvent: '
_exptl_crystal_size_max 0.2
_exptl_crystal_size_mid 0.1
_exptl_crystal_size_min 0.1
_refine_diff_density_max 0.659
_refine_diff_density_min -1.042
_refine_diff_density_rms 0.095
_refine_ls_extinction_method none
_refine_ls_goodness_of_fit_ref 1.018
_refine_ls_hydrogen_treatment constr
_refine_ls_matrix_type full
_refine_ls_number_parameters 337
_refine_ls_number_reflns 6727
_refine_ls_number_restraints 0
_refine_ls_restrained_S_all 1.018
_refine_ls_R_factor_all 0.0437
_refine_ls_R_factor_gt 0.0284
_refine_ls_shift/su_max 0.001
_refine_ls_shift/su_mean 0.000
_refine_ls_structure_factor_coef Fsqd
_refine_ls_weighting_details 'w=1/[\s^2^(Fo^2^)+(0.0193P)^2^+2.4757P] where P=(Fo^2^+2Fc^2^)/3'
_refine_ls_weighting_scheme calc
_refine_ls_wR_factor_gt 0.0523
_refine_ls_wR_factor_ref 0.0570
_reflns_Friedel_coverage 0.000
_reflns_number_gt 5412
_reflns_number_total 6727
_reflns_threshold_expression 'I > 2\s(I)'
_cod_data_source_file c5dt01633a2.cif
_cod_data_source_block b12br11ohpph42
_cod_depositor_comments 'Adding full bibliography for 7035514--7035519.cif.'
_cod_database_code 7035515
_shelx_space_group_comment
;
The symmetry employed for this shelxl refinement is uniquely defined
by the following loop, which should always be used as a source of
symmetry information in preference to the above space-group names.
They are only intended as comments.
;
_olex2_refinement_description
;
1. Fixed Uiso
 At 1.2 times of:
  All C(H) groups
2. Others
 Fixed Sof: B1A(0.5) B1B(0.5) O1(0.5) Br1(0.5)
3.a Aromatic/amide H refined with riding coordinates:
 C2(H2), C3(H3), C4(H4), C5(H5), C6(H6), C8(H8), C9(H9), C10(H10), C11(H11),
 C12(H12), C14(H14), C15(H15), C16(H16), C17(H17), C18(H18), C20(H20), C21(H21),
  C22(H22), C23(H23), C24(H24)
;
_shelx_shelxl_version_number 2014/7
_olex2_submission_special_instructions 'No special instructions were received'

loop_
_space_group_symop_operation_xyz
'x, y, z'
'-x+1/2, y+1/2, -z+1/2'
'-x, -y, -z'
'x-1/2, -y-1/2, z-1/2'

loop_
_atom_site_label
_atom_site_type_symbol
_atom_site_fract_x
_atom_site_fract_y
_atom_site_fract_z
_atom_site_U_iso_or_equiv
_atom_site_adp_type
_atom_site_occupancy
_atom_site_site_symmetry_order
_atom_site_calc_flag
_atom_site_refinement_flags_posn
_atom_site_refinement_flags_occupancy
_atom_site_disorder_assembly
_atom_site_disorder_group
C1 C 0.6228(2) 0.5161(2) 0.35151(14) 0.0163(6) Uani 1 1 d . . . .
C2 C 0.5599(2) 0.4219(2) 0.33478(16) 0.0231(6) Uani 1 1 d . . . .
H2 H 0.5900 0.3547 0.3561 0.028 Uiso 1 1 calc R . . .
C3 C 0.4530(2) 0.4272(2) 0.28665(16) 0.0228(6) Uani 1 1 d . . . .
H3 H 0.4097 0.3633 0.2752 0.027 Uiso 1 1 calc R . . .
C4 C 0.4095(2) 0.5244(2) 0.25540(15) 0.0192(6) Uani 1 1 d . . . .
H4 H 0.3376 0.5267 0.2206 0.023 Uiso 1 1 calc R . . .
C5 C 0.4697(2) 0.6183(2) 0.27442(15) 0.0202(6) Uani 1 1 d . . . .
H5 H 0.4382 0.6857 0.2544 0.024 Uiso 1 1 calc R . . .
C6 C 0.5762(2) 0.6145(2) 0.32281(15) 0.0191(6) Uani 1 1 d . . . .
H6 H 0.6175 0.6795 0.3364 0.023 Uiso 1 1 calc R . . .
C7 C 0.8160(2) 0.3813(2) 0.39253(15) 0.0206(6) Uani 1 1 d . . . .
C8 C 0.7897(2) 0.3454(3) 0.31956(17) 0.0317(8) Uani 1 1 d . . . .
H8 H 0.7459 0.3892 0.2802 0.038 Uiso 1 1 calc R . . .
C9 C 0.8273(3) 0.2466(3) 0.30483(19) 0.0423(10) Uani 1 1 d . . . .
H9 H 0.8089 0.2221 0.2552 0.051 Uiso 1 1 calc R . . .
C10 C 0.8917(3) 0.1829(3) 0.36158(19) 0.0426(9) Uani 1 1 d . . . .
H10 H 0.9179 0.1150 0.3509 0.051 Uiso 1 1 calc R . . .
C11 C 0.9180(3) 0.2176(3) 0.43389(18) 0.0351(8) Uani 1 1 d . . . .
H11 H 0.9620 0.1732 0.4728 0.042 Uiso 1 1 calc R . . .
C12 C 0.8806(2) 0.3168(3) 0.44999(16) 0.0239(7) Uani 1 1 d . . . .
H12 H 0.8989 0.3406 0.4997 0.029 Uiso 1 1 calc R . . .
C13 C 0.7747(2) 0.5188(2) 0.50592(14) 0.0154(6) Uani 1 1 d . . . .
C14 C 0.7026(2) 0.4584(2) 0.53115(17) 0.0243(7) Uani 1 1 d . . . .
H14 H 0.6492 0.4133 0.4980 0.029 Uiso 1 1 calc R . . .
C15 C 0.7092(3) 0.4645(2) 0.60462(17) 0.0292(7) Uani 1 1 d . . . .
H15 H 0.6607 0.4230 0.6223 0.035 Uiso 1 1 calc R . . .
C16 C 0.7867(3) 0.5313(3) 0.65241(16) 0.0274(7) Uani 1 1 d . . . .
H16 H 0.7901 0.5364 0.7027 0.033 Uiso 1 1 calc R . . .
C17 C 0.8586(2) 0.5902(3) 0.62781(16) 0.0251(7) Uani 1 1 d . . . .
H17 H 0.9118 0.6352 0.6612 0.030 Uiso 1 1 calc R . . .
C18 C 0.8536(2) 0.5840(3) 0.55440(15) 0.0215(6) Uani 1 1 d . . . .
H18 H 0.9037 0.6240 0.5374 0.026 Uiso 1 1 calc R . . .
C19 C 0.8405(2) 0.6177(2) 0.38761(15) 0.0186(6) Uani 1 1 d . . . .
C20 C 0.9147(2) 0.5968(3) 0.34949(16) 0.0274(7) Uani 1 1 d . . . .
H20 H 0.9256 0.5248 0.3357 0.033 Uiso 1 1 calc R . . .
C21 C 0.9721(3) 0.6816(3) 0.33198(18) 0.0362(9) Uani 1 1 d . . . .
H21 H 1.0228 0.6674 0.3065 0.043 Uiso 1 1 calc R . . .
C22 C 0.9564(2) 0.7864(3) 0.35107(17) 0.0339(8) Uani 1 1 d . . . .
H22 H 0.9969 0.8439 0.3393 0.041 Uiso 1 1 calc R . . .
C23 C 0.8814(2) 0.8083(3) 0.38762(16) 0.0265(7) Uani 1 1 d . . . .
H23 H 0.8694 0.8808 0.3998 0.032 Uiso 1 1 calc R . . .
C24 C 0.8238(2) 0.7241(3) 0.40638(15) 0.0215(6) Uani 1 1 d . . . .
H24 H 0.7733 0.7389 0.4319 0.026 Uiso 1 1 calc R . . .
P1 P 0.76356(5) 0.50933(6) 0.41034(4) 0.01581(15) Uani 1 1 d . . . .
B1A B 0.5854(7) 1.1026(7) 0.4692(5) 0.017(2) Uiso 0.5 1 d . P A 2
B1B B 0.5750(6) 1.0815(7) 0.4766(4) 0.0104(19) Uiso 0.5 1 d . P A 1
B2 B 0.4406(2) 1.0643(3) 0.41842(17) 0.0195(7) Uani 1 1 d . . . .
B3 B 0.4104(2) 0.9262(3) 0.43214(18) 0.0205(7) Uani 1 1 d . . . .
B4 B 0.5307(2) 0.8670(3) 0.49574(18) 0.0214(7) Uani 1 1 d . . . .
B5 B 0.6347(2) 0.9690(3) 0.52101(18) 0.0208(7) Uani 1 1 d . . . .
B6 B 0.5424(3) 0.9625(3) 0.42861(18) 0.0219(7) Uani 1 1 d . . . .
O1 O 0.6473(6) 1.1820(8) 0.4465(5) 0.014(2) Uiso 0.5 1 d . P A 2
Br1 Br 0.66979(12) 1.17983(11) 0.44672(7) 0.0199(2) Uani 0.5 1 d . P A 1
Br2 Br 0.37356(2) 1.14046(2) 0.32516(2) 0.02361(7) Uani 1 1 d . . . .
Br3 Br 0.30905(2) 0.83792(3) 0.35475(2) 0.02625(8) Uani 1 1 d . . . .
Br4 Br 0.56574(2) 0.71374(3) 0.49289(2) 0.02600(8) Uani 1 1 d . . . .
Br5 Br 0.79071(2) 0.93411(3) 0.54460(2) 0.03151(9) Uani 1 1 d . . . .
Br6 Br 0.59124(2) 0.92376(3) 0.34474(2) 0.02840(8) Uani 1 1 d . . . .

loop_
_atom_site_aniso_label
_atom_site_aniso_U_11
_atom_site_aniso_U_22
_atom_site_aniso_U_33
_atom_site_aniso_U_23
_atom_site_aniso_U_13
_atom_site_aniso_U_12
C1 0.0124(12) 0.0232(15) 0.0132(13) -0.0021(12) 0.0042(10) 0.0019(11)
C2 0.0179(13) 0.0188(15) 0.0290(17) -0.0004(13) 0.0026(12) 0.0056(12)
C3 0.0167(13) 0.0203(15) 0.0291(17) -0.0012(14) 0.0041(12) -0.0019(12)
C4 0.0137(12) 0.0282(16) 0.0141(14) 0.0007(13) 0.0024(10) 0.0009(12)
C5 0.0201(13) 0.0219(15) 0.0182(14) 0.0062(13) 0.0055(11) 0.0032(12)
C6 0.0200(14) 0.0212(15) 0.0166(14) -0.0016(12) 0.0064(11) -0.0023(12)
C7 0.0128(12) 0.0284(17) 0.0192(15) -0.0073(13) 0.0033(11) 0.0025(12)
C8 0.0265(16) 0.046(2) 0.0177(15) -0.0086(15) 0.0008(12) 0.0136(15)
C9 0.0402(19) 0.056(2) 0.0233(17) -0.0206(18) -0.0001(14) 0.0191(18)
C10 0.0389(19) 0.044(2) 0.036(2) -0.0160(18) 0.0000(16) 0.0213(17)
C11 0.0273(16) 0.038(2) 0.0290(18) -0.0043(16) -0.0054(14) 0.0170(15)
C12 0.0165(13) 0.0316(17) 0.0190(15) -0.0084(14) -0.0006(11) 0.0050(12)
C13 0.0169(12) 0.0192(14) 0.0116(13) -0.0012(12) 0.0067(10) 0.0043(11)
C14 0.0313(16) 0.0197(15) 0.0260(16) -0.0054(13) 0.0148(13) -0.0036(13)
C15 0.049(2) 0.0183(16) 0.0307(18) 0.0021(14) 0.0265(16) -0.0015(14)
C16 0.0380(17) 0.0289(18) 0.0166(15) 0.0029(14) 0.0105(13) 0.0098(14)
C17 0.0229(14) 0.0350(18) 0.0146(14) -0.0026(14) 0.0024(12) 0.0025(13)
C18 0.0154(13) 0.0328(18) 0.0152(14) 0.0007(13) 0.0035(11) 0.0016(12)
C19 0.0131(12) 0.0284(16) 0.0123(13) 0.0006(12) 0.0014(10) -0.0004(11)
C20 0.0233(15) 0.041(2) 0.0193(15) 0.0028(15) 0.0090(12) 0.0066(14)
C21 0.0289(17) 0.057(2) 0.0297(18) 0.0083(18) 0.0190(14) -0.0005(16)
C22 0.0273(16) 0.048(2) 0.0267(17) 0.0116(17) 0.0093(14) -0.0092(16)
C23 0.0221(14) 0.0319(18) 0.0199(15) 0.0026(14) -0.0009(12) -0.0047(13)
C24 0.0154(13) 0.0328(18) 0.0142(14) 0.0005(13) 0.0020(11) -0.0024(12)
P1 0.0119(3) 0.0228(4) 0.0123(3) -0.0023(3) 0.0034(3) 0.0023(3)
B2 0.0169(15) 0.0253(18) 0.0121(15) -0.0064(14) -0.0013(12) 0.0084(13)
B3 0.0147(14) 0.0255(18) 0.0165(16) -0.0067(15) -0.0015(12) 0.0047(13)
B4 0.0167(15) 0.0251(18) 0.0174(16) -0.0031(15) -0.0013(12) 0.0073(13)
B5 0.0132(14) 0.0289(19) 0.0150(16) -0.0071(15) -0.0028(12) 0.0068(13)
B6 0.0168(15) 0.0298(19) 0.0162(16) -0.0087(15) 0.0015(12) 0.0058(14)
Br1 0.0190(5) 0.0171(4) 0.0242(5) 0.0053(2) 0.0077(4) -0.0043(4)
Br2 0.02094(14) 0.02577(16) 0.01826(14) -0.00155(13) -0.00176(11) 0.00265(12)
Br3 0.02252(14) 0.02656(16) 0.02018(15) -0.00814(13) -0.00618(11) 0.00546(12)
Br4 0.02329(14) 0.02679(17) 0.02406(16) -0.00620(13) 0.00233(12) 0.00949(12)
Br5 0.01486(13) 0.0486(2) 0.02507(16) -0.01178(15) -0.00182(12) 0.01252(13)
Br6 0.02827(15) 0.03782(19) 0.01763(15) -0.00554(14) 0.00540(12) 0.01283(14)

loop_
_atom_type_symbol
_atom_type_description
_atom_type_scat_dispersion_real
_atom_type_scat_dispersion_imag
_atom_type_scat_source
C C 0.0033 0.0016 'International Tables Vol C Tables 4.2.6.8 and 6.1.1.4'
H H 0.0000 0.0000 'International Tables Vol C Tables 4.2.6.8 and 6.1.1.4'
B B 0.0013 0.0007 'International Tables Vol C Tables 4.2.6.8 and 6.1.1.4'
Br Br -0.2901 2.4595 'International Tables Vol C Tables 4.2.6.8 and 6.1.1.4'
O O 0.0106 0.0060 'International Tables Vol C Tables 4.2.6.8 and 6.1.1.4'
P P 0.1023 0.0942 'International Tables Vol C Tables 4.2.6.8 and 6.1.1.4'

loop_
_geom_angle_atom_site_label_1
_geom_angle_atom_site_label_2
_geom_angle_atom_site_label_3
_geom_angle
_geom_angle_site_symmetry_1
_geom_angle_site_symmetry_3
C2 C1 P1 119.8(2) . .
C6 C1 C2 119.7(2) . .
C6 C1 P1 120.4(2) . .
C1 C2 H2 120.3 . .
C3 C2 C1 119.4(3) . .
C3 C2 H2 120.3 . .
C2 C3 H3 119.8 . .
C4 C3 C2 120.4(3) . .
C4 C3 H3 119.8 . .
C3 C4 H4 119.9 . .
C3 C4 C5 120.3(3) . .
C5 C4 H4 119.9 . .
C4 C5 H5 120.0 . .
C4 C5 C6 120.0(3) . .
C6 C5 H5 120.0 . .
C1 C6 H6 120.0 . .
C5 C6 C1 120.1(3) . .
C5 C6 H6 120.0 . .
C8 C7 P1 119.0(2) . .
C12 C7 C8 119.8(3) . .
C12 C7 P1 121.2(2) . .
C7 C8 H8 120.0 . .
C9 C8 C7 119.9(3) . .
C9 C8 H8 120.0 . .
C8 C9 H9 119.8 . .
C8 C9 C10 120.4(3) . .
C10 C9 H9 119.8 . .
C9 C10 H10 119.9 . .
C9 C10 C11 120.1(3) . .
C11 C10 H10 119.9 . .
C10 C11 H11 119.8 . .
C10 C11 C12 120.4(3) . .
C12 C11 H11 119.8 . .
C7 C12 H12 120.3 . .
C11 C12 C7 119.4(3) . .
C11 C12 H12 120.3 . .
C14 C13 P1 118.5(2) . .
C18 C13 C14 120.3(2) . .
C18 C13 P1 121.3(2) . .
C13 C14 H14 120.2 . .
C15 C14 C13 119.7(3) . .
C15 C14 H14 120.2 . .
C14 C15 H15 120.1 . .
C14 C15 C16 119.8(3) . .
C16 C15 H15 120.1 . .
C15 C16 H16 119.7 . .
C17 C16 C15 120.7(3) . .
C17 C16 H16 119.7 . .
C16 C17 H17 119.9 . .
C16 C17 C18 120.1(3) . .
C18 C17 H17 119.9 . .
C13 C18 H18 120.3 . .
C17 C18 C13 119.5(3) . .
C17 C18 H18 120.3 . .
C20 C19 P1 120.7(2) . .
C24 C19 C20 119.7(3) . .
C24 C19 P1 119.6(2) . .
C19 C20 H20 120.2 . .
C21 C20 C19 119.6(3) . .
C21 C20 H20 120.2 . .
C20 C21 H21 119.6 . .
C22 C21 C20 120.7(3) . .
C22 C21 H21 119.6 . .
C21 C22 H22 120.0 . .
C21 C22 C23 120.1(3) . .
C23 C22 H22 120.0 . .
C22 C23 H23 120.0 . .
C24 C23 C22 120.0(3) . .
C24 C23 H23 120.0 . .
C19 C24 H24 120.1 . .
C23 C24 C19 119.8(3) . .
C23 C24 H24 120.1 . .
C1 P1 C19 109.68(13) . .
C7 P1 C1 106.68(13) . .
C7 P1 C19 109.74(13) . .
C13 P1 C1 111.52(12) . .
C13 P1 C7 109.90(13) . .
C13 P1 C19 109.27(13) . .
B2 B1A B3 99.9(4) . 3_676
B2 B1A B4 57.0(3) . 3_676
B2 B1A B5 99.1(4) . .
B2 B1A B6 56.4(3) . .
B3 B1A B5 55.3(3) 3_676 .
B4 B1A B3 56.6(3) 3_676 3_676
B4 B1A B5 99.0(5) 3_676 .
B4 B1A B6 99.7(4) 3_676 .
B6 B1A B3 98.4(5) . 3_676
B6 B1A B5 55.6(3) . .
O1 B1A B2 125.7(7) . .
O1 B1A B3 126.5(7) . 3_676
O1 B1A B4 124.6(7) . 3_676
O1 B1A B5 128.8(6) . .
O1 B1A B6 128.4(7) . .
B2 B1B Br1 118.7(5) . .
B3 B1B B2 114.0(5) 3_676 .
B3 B1B B4 62.8(3) 3_676 3_676
B3 B1B B6 115.5(5) 3_676 .
B3 B1B Br1 118.0(4) 3_676 .
B4 B1B B2 61.5(3) 3_676 .
B4 B1B Br1 119.5(5) 3_676 .
B5 B1B B2 114.9(5) . .
B5 B1B B3 63.5(3) . 3_676
B5 B1B B4 115.2(5) . 3_676
B5 B1B B6 63.5(3) . .
B5 B1B Br1 116.0(4) . .
B6 B1B B2 62.1(3) . .
B6 B1B B4 113.5(5) . 3_676
B6 B1B Br1 116.7(4) . .
B1A B2 Br2 115.2(3) . .
B1B B2 B3 104.0(3) . .
B1B B2 B4 59.0(3) . 3_676
B1B B2 B5 104.5(3) . 3_676
B1B B2 B6 58.1(3) . .
B1B B2 Br2 125.3(4) . .
B3 B2 B1A 113.2(3) . .
B3 B2 Br2 122.75(19) . .
B4 B2 B1A 61.5(3) 3_676 .
B4 B2 B3 108.1(2) 3_676 .
B4 B2 B5 60.29(18) 3_676 3_676
B4 B2 B6 108.1(2) 3_676 .
B4 B2 Br2 120.8(2) 3_676 .
B5 B2 B1A 112.5(3) 3_676 .
B5 B2 B3 59.65(19) 3_676 .
B5 B2 Br2 122.14(18) 3_676 .
B6 B2 B1A 62.9(3) . .
B6 B2 B3 59.90(19) . .
B6 B2 B5 107.6(2) . 3_676
B6 B2 Br2 122.1(2) . .
B1A B3 Br3 116.3(3) 3_676 .
B1B B3 B2 104.3(3) 3_676 .
B1B B3 B4 59.6(3) 3_676 .
B1B B3 B5 57.8(3) 3_676 3_676
B1B B3 B6 105.3(3) 3_676 .
B1B B3 Br3 124.8(3) 3_676 .
B2 B3 B1A 112.7(3) . 3_676
B2 B3 B4 108.0(2) . .
B2 B3 Br3 122.9(2) . .
B4 B3 B1A 60.6(3) . 3_676
B4 B3 Br3 120.4(2) . .
B5 B3 B1A 62.9(3) 3_676 3_676
B5 B3 B2 60.11(19) 3_676 .
B5 B3 B4 107.9(2) 3_676 .
B5 B3 B6 108.0(2) 3_676 .
B5 B3 Br3 122.69(19) 3_676 .
B6 B3 B1A 111.3(3) . 3_676
B6 B3 B2 59.92(19) . .
B6 B3 B4 60.06(18) . .
B6 B3 Br3 121.5(2) . .
B1A B4 Br4 115.2(3) 3_676 .
B1B B4 B2 59.5(3) 3_676 3_676
B1B B4 B3 57.6(3) 3_676 .
B1B B4 B5 104.6(3) 3_676 .
B1B B4 B6 103.6(3) 3_676 .
B1B B4 Br4 125.2(4) 3_676 .
B2 B4 B1A 61.5(3) 3_676 3_676
B2 B4 B3 108.0(2) 3_676 .
B2 B4 B5 60.02(18) 3_676 .
B2 B4 B6 107.9(2) 3_676 .
B2 B4 Br4 120.6(2) 3_676 .
B3 B4 B1A 62.8(3) . 3_676
B3 B4 B5 107.7(2) . .
B3 B4 Br4 122.4(2) . .
B5 B4 B1A 112.3(3) . 3_676
B5 B4 Br4 122.07(19) . .
B6 B4 B1A 113.0(3) . 3_676
B6 B4 B3 59.80(18) . .
B6 B4 B5 59.88(19) . .
B6 B4 Br4 123.1(2) . .
B1A B5 Br5 116.8(3) . .
B1B B5 B2 105.2(3) . 3_676
B1B B5 B3 58.8(3) . 3_676
B1B B5 B4 105.4(3) . .
B1B B5 B6 59.1(3) . .
B1B B5 Br5 124.5(3) . .
B2 B5 B1A 112.0(3) 3_676 .
B2 B5 B4 59.69(19) 3_676 .
B2 B5 B6 107.8(2) 3_676 .
B2 B5 Br5 122.2(2) 3_676 .
B3 B5 B1A 61.8(3) 3_676 .
B3 B5 B2 60.25(19) 3_676 3_676
B3 B5 B4 108.1(2) 3_676 .
B3 B5 B6 108.1(2) 3_676 .
B3 B5 Br5 121.55(19) 3_676 .
B4 B5 B1A 111.8(3) . .
B4 B5 Br5 122.0(2) . .
B6 B5 B1A 61.7(3) . .
B6 B5 B4 59.98(19) . .
B6 B5 Br5 121.5(2) . .
B1A B6 Br6 115.3(3) . .
B1B B6 B2 59.8(3) . .
B1B B6 B3 105.5(3) . .
B1B B6 B4 104.1(3) . .
B1B B6 B5 57.4(3) . .
B1B B6 Br6 124.0(3) . .
B2 B6 B1A 60.7(3) . .
B2 B6 B4 108.2(2) . .
B2 B6 B5 107.9(2) . .
B2 B6 Br6 120.1(2) . .
B3 B6 B1A 111.6(3) . .
B3 B6 B2 60.18(19) . .
B3 B6 B4 60.14(18) . .
B3 B6 B5 108.2(2) . .
B3 B6 Br6 122.2(2) . .
B4 B6 B1A 112.8(3) . .
B4 B6 Br6 123.5(2) . .
B5 B6 B1A 62.8(3) . .
B5 B6 B4 60.13(19) . .
B5 B6 Br6 122.27(19) . .

loop_
_geom_bond_atom_site_label_1
_geom_bond_atom_site_label_2
_geom_bond_distance
_geom_bond_site_symmetry_2
C1 C2 1.394(4) .
C1 C6 1.388(4) .
C1 P1 1.800(3) .
C2 H2 0.9500 .
C2 C3 1.388(4) .
C3 H3 0.9500 .
C3 C4 1.377(4) .
C4 H4 0.9500 .
C4 C5 1.377(4) .
C5 H5 0.9500 .
C5 C6 1.385(4) .
C6 H6 0.9500 .
C7 C8 1.398(4) .
C7 C12 1.393(4) .
C7 P1 1.795(3) .
C8 H8 0.9500 .
C8 C9 1.375(5) .
C9 H9 0.9500 .
C9 C10 1.379(5) .
C10 H10 0.9500 .
C10 C11 1.381(4) .
C11 H11 0.9500 .
C11 C12 1.388(4) .
C12 H12 0.9500 .
C13 C14 1.393(4) .
C13 C18 1.389(4) .
C13 P1 1.791(3) .
C14 H14 0.9500 .
C14 C15 1.383(4) .
C15 H15 0.9500 .
C15 C16 1.386(4) .
C16 H16 0.9500 .
C16 C17 1.375(4) .
C17 H17 0.9500 .
C17 C18 1.387(4) .
C18 H18 0.9500 .
C19 C20 1.401(4) .
C19 C24 1.397(4) .
C19 P1 1.800(3) .
C20 H20 0.9500 .
C20 C21 1.384(5) .
C21 H21 0.9500 .
C21 C22 1.377(5) .
C22 H22 0.9500 .
C22 C23 1.391(4) .
C23 H23 0.9500 .
C23 C24 1.390(4) .
C24 H24 0.9500 .
B1A B2 1.864(9) .
B1A B3 1.904(9) 3_676
B1A B4 1.864(9) 3_676
B1A B5 1.923(10) .
B1A B6 1.904(9) .
B1A O1 1.418(13) .
B1B B2 1.742(8) .
B1B B3 1.697(8) 3_676
B1B B4 1.734(8) 3_676
B1B B5 1.678(9) .
B1B B6 1.711(8) .
B1B Br1 1.935(9) .
B2 B3 1.786(5) .
B2 B4 1.778(4) 3_676
B2 B5 1.784(5) 3_676
B2 B6 1.781(4) .
B2 Br2 1.953(3) .
B3 B4 1.787(4) .
B3 B5 1.775(5) 3_676
B3 B6 1.781(5) .
B3 Br3 1.957(3) .
B4 B5 1.788(5) .
B4 B6 1.786(5) .
B4 Br4 1.950(3) .
B5 B6 1.784(4) .
B5 Br5 1.959(3) .
B6 Br6 1.962(3) .

loop_
_geom_torsion_atom_site_label_1
_geom_torsion_atom_site_label_2
_geom_torsion_atom_site_label_3
_geom_torsion_atom_site_label_4
_geom_torsion
_geom_torsion_site_symmetry_1
_geom_torsion_site_symmetry_4
C1 C2 C3 C4 0.3(4) . .
C2 C1 C6 C5 -3.6(4) . .
C2 C1 P1 C7 33.2(3) . .
C2 C1 P1 C13 -86.8(2) . .
C2 C1 P1 C19 152.0(2) . .
C2 C3 C4 C5 -3.2(4) . .
C3 C4 C5 C6 2.7(4) . .
C4 C5 C6 C1 0.7(4) . .
C6 C1 C2 C3 3.1(4) . .
C6 C1 P1 C7 -146.9(2) . .
C6 C1 P1 C13 93.1(2) . .
C6 C1 P1 C19 -28.1(3) . .
C7 C8 C9 C10 -0.5(5) . .
C8 C7 C12 C11 0.0(4) . .
C8 C7 P1 C1 42.4(3) . .
C8 C7 P1 C13 163.5(2) . .
C8 C7 P1 C19 -76.3(3) . .
C8 C9 C10 C11 0.6(6) . .
C9 C10 C11 C12 -0.4(6) . .
C10 C11 C12 C7 0.1(5) . .
C12 C7 C8 C9 0.2(5) . .
C12 C7 P1 C1 -136.5(2) . .
C12 C7 P1 C13 -15.4(3) . .
C12 C7 P1 C19 104.8(2) . .
C13 C14 C15 C16 0.6(5) . .
C14 C13 C18 C17 -1.2(4) . .
C14 C13 P1 C1 44.5(3) . .
C14 C13 P1 C7 -73.6(2) . .
C14 C13 P1 C19 165.9(2) . .
C14 C15 C16 C17 -1.2(5) . .
C15 C16 C17 C18 0.6(5) . .
C16 C17 C18 C13 0.6(4) . .
C18 C13 C14 C15 0.6(4) . .
C18 C13 P1 C1 -135.9(2) . .
C18 C13 P1 C7 106.0(2) . .
C18 C13 P1 C19 -14.4(3) . .
C19 C20 C21 C22 -0.5(5) . .
C20 C19 C24 C23 -0.5(4) . .
C20 C19 P1 C1 -106.5(2) . .
C20 C19 P1 C7 10.4(3) . .
C20 C19 P1 C13 131.0(2) . .
C20 C21 C22 C23 -0.8(5) . .
C21 C22 C23 C24 1.4(5) . .
C22 C23 C24 C19 -0.8(4) . .
C24 C19 C20 C21 1.1(4) . .
C24 C19 P1 C1 71.7(2) . .
C24 C19 P1 C7 -171.4(2) . .
C24 C19 P1 C13 -50.8(2) . .
P1 C1 C2 C3 -177.0(2) . .
P1 C1 C6 C5 176.5(2) . .
P1 C7 C8 C9 -178.8(3) . .
P1 C7 C12 C11 178.9(2) . .
P1 C13 C14 C15 -179.7(2) . .
P1 C13 C18 C17 179.1(2) . .
P1 C19 C20 C21 179.3(2) . .
P1 C19 C24 C23 -178.7(2) . .
B1A B2 B3 B1A 67.5(5) . 3_676
B1A B2 B3 B4 2.6(4) . .
B1A B2 B3 B5 103.4(3) . 3_676
B1A B2 B3 B6 -34.8(3) . .
B1A B2 B3 Br3 -144.9(3) . .
B1A B2 B6 B3 144.0(4) . .
B1A B2 B6 B4 106.5(4) . .
B1A B2 B6 B5 42.8(4) . .
B1A B2 B6 Br6 -103.9(4) . .
B1A B3 B4 B2 -43.1(4) 3_676 3_676
B1A B3 B4 B5 -106.5(4) 3_676 .
B1A B3 B4 B6 -143.8(4) 3_676 .
B1A B3 B4 Br4 103.9(4) 3_676 .
B1A B3 B6 B1A -71.2(5) 3_676 .
B1A B3 B6 B2 -104.7(4) 3_676 .
B1A B3 B6 B4 33.5(3) 3_676 .
B1A B3 B6 B5 -4.0(4) 3_676 .
B1A B3 B6 Br6 146.5(3) 3_676 .
B1A B4 B5 B1A -69.7(5) 3_676 .
B1A B4 B5 B2 33.7(3) 3_676 3_676
B1A B4 B5 B3 -3.6(4) 3_676 3_676
B1A B4 B5 B6 -104.5(4) 3_676 .
B1A B4 B5 Br5 145.0(3) 3_676 .
B1A B4 B6 B1A 67.8(5) 3_676 .
B1A B4 B6 B2 2.7(4) 3_676 .
B1A B4 B6 B3 -34.8(3) 3_676 .
B1A B4 B6 B5 103.3(4) 3_676 .
B1A B4 B6 Br6 -145.7(3) 3_676 .
B1A B5 B6 B2 -41.8(3) . .
B1A B5 B6 B3 -105.5(4) . .
B1A B5 B6 B4 -143.0(3) . .
B1A B5 B6 Br6 104.1(4) . .
B1B B2 B3 B1B 60.3(5) . 3_676
B1B B2 B3 B4 -1.9(4) . .
B1B B2 B3 B5 98.8(3) . 3_676
B1B B2 B3 B6 -39.3(3) . .
B1B B2 B3 Br3 -149.4(3) . .
B1B B2 B6 B3 133.6(4) . .
B1B B2 B6 B4 96.1(4) . .
B1B B2 B6 B5 32.5(4) . .
B1B B2 B6 Br6 -114.3(4) . .
B1B B3 B4 B2 -33.0(4) 3_676 3_676
B1B B3 B4 B5 -96.4(4) 3_676 .
B1B B3 B4 B6 -133.7(4) 3_676 .
B1B B3 B4 Br4 114.0(4) 3_676 .
B1B B3 B6 B1B -57.4(6) 3_676 .
B1B B3 B6 B2 -97.9(4) 3_676 .
B1B B3 B6 B4 40.3(3) 3_676 .
B1B B3 B6 B5 2.7(4) 3_676 .
B1B B3 B6 Br6 153.2(3) 3_676 .
B1B B4 B5 B1B -58.1(5) 3_676 .
B1B B4 B5 B2 40.8(3) 3_676 3_676
B1B B4 B5 B3 3.5(4) 3_676 3_676
B1B B4 B5 B6 -97.4(3) 3_676 .
B1B B4 B5 Br5 152.0(3) 3_676 .
B1B B4 B6 B1B 61.0(5) 3_676 .
B1B B4 B6 B2 -1.4(4) 3_676 .
B1B B4 B6 B3 -38.9(3) 3_676 .
B1B B4 B6 B5 99.2(3) 3_676 .
B1B B4 B6 Br6 -149.8(3) 3_676 .
B1B B5 B6 B2 -33.4(4) . .
B1B B5 B6 B3 -97.1(4) . .
B1B B5 B6 B4 -134.6(4) . .
B1B B5 B6 Br6 112.5(4) . .
B2 B1B B5 B2 -65.6(5) . 3_676
B2 B1B B5 B3 -105.6(5) . 3_676
B2 B1B B5 B4 -3.5(5) . .
B2 B1B B5 B6 36.2(3) . .
B2 B1B B5 Br5 145.4(3) . .
B2 B1B B6 B3 -40.7(3) . .
B2 B1B B6 B4 -103.1(3) . .
B2 B1B B6 B5 -142.7(4) . .
B2 B1B B6 Br6 107.9(3) . .
B2 B3 B4 B1A 106.5(4) . 3_676
B2 B3 B4 B1B 96.4(4) . 3_676
B2 B3 B4 B2 63.4(3) . 3_676
B2 B3 B4 B5 0.0(3) . .
B2 B3 B4 B6 -37.3(2) . .
B2 B3 B4 Br4 -149.6(2) . .
B2 B3 B6 B1A 33.5(3) . .
B2 B3 B6 B1B 40.5(3) . .
B2 B3 B6 B4 138.2(2) . .
B2 B3 B6 B5 100.6(2) . .
B2 B3 B6 Br6 -108.8(3) . .
B2 B4 B5 B1A -103.5(3) 3_676 .
B2 B4 B5 B1B -98.9(3) 3_676 .
B2 B4 B5 B3 -37.3(2) 3_676 3_676
B2 B4 B5 B6 -138.2(2) 3_676 .
B2 B4 B5 Br5 111.2(2) 3_676 .
B2 B4 B6 B1A 1.8(4) 3_676 .
B2 B4 B6 B1B -0.8(4) 3_676 .
B2 B4 B6 B2 -63.3(3) 3_676 .
B2 B4 B6 B3 -100.8(2) 3_676 .
B2 B4 B6 B5 37.3(2) 3_676 .
B2 B4 B6 Br6 148.3(2) 3_676 .
B2 B5 B6 B1A 105.9(4) 3_676 .
B2 B5 B6 B1B 97.5(4) 3_676 .
B2 B5 B6 B2 64.0(3) 3_676 .
B2 B5 B6 B3 0.4(3) 3_676 .
B2 B5 B6 B4 -37.1(2) 3_676 .
B2 B5 B6 Br6 -150.1(2) 3_676 .
B3 B1A B2 B3 -59.9(4) 3_676 .
B3 B1A B2 B4 38.8(3) 3_676 3_676
B3 B1A B2 B5 5.4(5) 3_676 3_676
B3 B1A B2 B6 -93.5(4) 3_676 .
B3 B1A B2 Br2 151.7(3) 3_676 .
B3 B1B B2 B3 -67.1(5) 3_676 .
B3 B1B B2 B4 35.9(4) 3_676 3_676
B3 B1B B2 B5 -5.3(5) 3_676 3_676
B3 B1B B2 B6 -107.3(6) 3_676 .
B3 B1B B2 Br2 143.7(4) 3_676 .
B3 B1B B5 B2 40.0(3) 3_676 3_676
B3 B1B B5 B4 102.1(3) 3_676 .
B3 B1B B5 B6 141.8(4) 3_676 .
B3 B1B B5 Br5 -109.0(3) 3_676 .
B3 B1B B6 B2 104.9(5) 3_676 .
B3 B1B B6 B3 64.2(5) 3_676 .
B3 B1B B6 B4 1.8(5) 3_676 .
B3 B1B B6 B5 -37.8(3) 3_676 .
B3 B1B B6 Br6 -147.2(3) 3_676 .
B3 B2 B6 B1A -144.0(4) . .
B3 B2 B6 B1B -133.6(4) . .
B3 B2 B6 B4 -37.5(2) . .
B3 B2 B6 B5 -101.1(3) . .
B3 B2 B6 Br6 112.1(2) . .
B3 B4 B5 B1A -2.5(4) . .
B3 B4 B5 B1B 2.0(4) . .
B3 B4 B5 B2 100.9(2) . 3_676
B3 B4 B5 B3 63.6(3) . 3_676
B3 B4 B5 B6 -37.3(2) . .
B3 B4 B5 Br5 -147.8(2) . .
B3 B4 B6 B1A 102.6(3) . .
B3 B4 B6 B1B 99.9(3) . .
B3 B4 B6 B2 37.5(2) . .
B3 B4 B6 B5 138.1(2) . .
B3 B4 B6 Br6 -110.9(2) . .
B3 B5 B6 B1A 42.2(4) 3_676 .
B3 B5 B6 B1B 33.8(4) 3_676 .
B3 B5 B6 B2 0.4(3) 3_676 .
B3 B5 B6 B3 -63.3(3) 3_676 .
B3 B5 B6 B4 -100.8(3) 3_676 .
B3 B5 B6 Br6 146.3(2) 3_676 .
B4 B1A B2 B3 -98.7(3) 3_676 .
B4 B1A B2 B5 -33.4(3) 3_676 3_676
B4 B1A B2 B6 -132.3(4) 3_676 .
B4 B1A B2 Br2 112.9(3) 3_676 .
B4 B1B B2 B3 -102.9(3) 3_676 .
B4 B1B B2 B5 -41.2(3) 3_676 3_676
B4 B1B B2 B6 -143.2(4) 3_676 .
B4 B1B B2 Br2 107.8(3) 3_676 .
B4 B1B B5 B2 3.1(5) 3_676 3_676
B4 B1B B5 B3 -36.9(3) 3_676 3_676
B4 B1B B5 B4 65.2(5) 3_676 .
B4 B1B B5 B6 104.9(5) 3_676 .
B4 B1B B5 Br5 -145.9(3) 3_676 .
B4 B1B B6 B2 35.1(4) 3_676 .
B4 B1B B6 B3 -5.6(5) 3_676 .
B4 B1B B6 B4 -68.0(5) 3_676 .
B4 B1B B6 B5 -107.6(5) 3_676 .
B4 B1B B6 Br6 143.0(4) 3_676 .
B4 B2 B3 B1A 1.5(4) 3_676 3_676
B4 B2 B3 B1B -1.2(3) 3_676 3_676
B4 B2 B3 B4 -63.4(3) 3_676 .
B4 B2 B3 B5 37.3(2) 3_676 3_676
B4 B2 B3 B6 -100.8(2) 3_676 .
B4 B2 B3 Br3 149.0(2) 3_676 .
B4 B2 B6 B1A -43.1(4) 3_676 .
B4 B2 B6 B1B -32.7(4) 3_676 .
B4 B2 B6 B3 100.8(3) 3_676 .
B4 B2 B6 B4 63.3(3) 3_676 .
B4 B2 B6 B5 -0.3(3) 3_676 .
B4 B2 B6 Br6 -147.0(2) 3_676 .
B4 B3 B6 B1A -104.7(4) . .
B4 B3 B6 B1B -97.7(4) . .
B4 B3 B6 B2 -138.2(2) . .
B4 B3 B6 B5 -37.6(2) . .
B4 B3 B6 Br6 113.0(3) . .
B4 B5 B6 B1A 143.0(3) . .
B4 B5 B6 B1B 134.6(4) . .
B4 B5 B6 B2 101.2(2) . .
B4 B5 B6 B3 37.6(2) . .
B4 B5 B6 Br6 -112.9(3) . .
B5 B1A B2 B3 -3.8(5) . .
B5 B1A B2 B4 94.9(4) . 3_676
B5 B1A B2 B5 61.5(4) . 3_676
B5 B1A B2 B6 -37.4(3) . .
B5 B1A B2 Br2 -152.2(3) . .
B5 B1B B2 B3 3.5(5) . .
B5 B1B B2 B4 106.4(5) . 3_676
B5 B1B B2 B5 65.2(5) . 3_676
B5 B1B B2 B6 -36.8(4) . .
B5 B1B B2 Br2 -145.8(4) . .
B5 B1B B6 B2 142.7(4) . .
B5 B1B B6 B3 102.0(3) . .
B5 B1B B6 B4 39.5(3) . .
B5 B1B B6 Br6 -109.4(3) . .
B5 B2 B3 B1A -35.9(3) 3_676 3_676
B5 B2 B3 B1B -38.5(3) 3_676 3_676
B5 B2 B3 B4 -100.8(2) 3_676 .
B5 B2 B3 B6 -138.2(2) 3_676 .
B5 B2 B3 Br3 111.7(2) 3_676 .
B5 B2 B6 B1A -106.8(4) 3_676 .
B5 B2 B6 B1B -96.4(4) 3_676 .
B5 B2 B6 B3 37.2(2) 3_676 .
B5 B2 B6 B4 -0.4(3) 3_676 .
B5 B2 B6 B5 -64.0(3) 3_676 .
B5 B2 B6 Br6 149.3(2) 3_676 .
B5 B3 B4 B1A 42.9(4) 3_676 3_676
B5 B3 B4 B1B 32.9(4) 3_676 3_676
B5 B3 B4 B2 -0.2(3) 3_676 3_676
B5 B3 B4 B5 -63.5(3) 3_676 .
B5 B3 B4 B6 -100.9(3) 3_676 .
B5 B3 B4 Br4 146.9(2) 3_676 .
B5 B3 B6 B1A -4.0(4) 3_676 .
B5 B3 B6 B1B 3.1(4) 3_676 .
B5 B3 B6 B2 -37.4(2) 3_676 .
B5 B3 B6 B4 100.7(2) 3_676 .
B5 B3 B6 B5 63.2(3) 3_676 .
B5 B3 B6 Br6 -146.3(2) 3_676 .
B5 B4 B6 B1A -35.5(3) . .
B5 B4 B6 B1B -38.2(3) . .
B5 B4 B6 B2 -100.6(2) . .
B5 B4 B6 B3 -138.1(2) . .
B5 B4 B6 Br6 111.0(2) . .
B6 B1A B2 B3 33.6(3) . .
B6 B1A B2 B4 132.3(4) . 3_676
B6 B1A B2 B5 99.0(3) . 3_676
B6 B1A B2 Br2 -114.8(3) . .
B6 B1B B2 B3 40.2(3) . .
B6 B1B B2 B4 143.2(4) . 3_676
B6 B1B B2 B5 102.0(3) . 3_676
B6 B1B B2 Br2 -109.0(3) . .
B6 B1B B5 B2 -101.9(3) . 3_676
B6 B1B B5 B3 -141.8(4) . 3_676
B6 B1B B5 B4 -39.7(3) . .
B6 B1B B5 Br5 109.2(3) . .
B6 B2 B3 B1A 102.3(3) . 3_676
B6 B2 B3 B1B 99.6(3) . 3_676
B6 B2 B3 B4 37.4(2) . .
B6 B2 B3 B5 138.2(2) . 3_676
B6 B2 B3 Br3 -110.1(2) . .
B6 B3 B4 B1A 143.8(4) . 3_676
B6 B3 B4 B1B 133.7(4) . 3_676
B6 B3 B4 B2 100.7(3) . 3_676
B6 B3 B4 B5 37.3(2) . .
B6 B3 B4 Br4 -112.3(3) . .
B6 B4 B5 B1A 34.8(3) . .
B6 B4 B5 B1B 39.3(3) . .
B6 B4 B5 B2 138.2(2) . 3_676
B6 B4 B5 B3 100.9(2) . 3_676
B6 B4 B5 Br5 -110.5(2) . .
O1 B1A B2 B3 149.8(7) . .
O1 B1A B2 B4 -111.5(8) . 3_676
O1 B1A B2 B5 -144.8(7) . 3_676
O1 B1A B2 B6 116.2(8) . .
O1 B1A B2 Br2 1.4(9) . .
Br1 B1B B2 B3 147.1(4) . .
Br1 B1B B2 B4 -110.0(5) . 3_676
Br1 B1B B2 B5 -151.2(4) . 3_676
Br1 B1B B2 B6 106.8(5) . .
Br1 B1B B2 Br2 -2.2(6) . .
Br1 B1B B5 B2 149.8(3) . 3_676
Br1 B1B B5 B3 109.8(5) . 3_676
Br1 B1B B5 B4 -148.1(3) . .
Br1 B1B B5 B6 -108.3(5) . .
Br1 B1B B5 Br5 0.8(6) . .
Br1 B1B B6 B2 -110.0(5) . .
Br1 B1B B6 B3 -150.7(4) . .
Br1 B1B B6 B4 146.9(4) . .
Br1 B1B B6 B5 107.4(5) . .
Br1 B1B B6 Br6 -2.1(6) . .
Br2 B2 B3 B1A -146.7(3) . 3_676
Br2 B2 B3 B1B -149.4(3) . 3_676
Br2 B2 B3 B4 148.4(2) . .
Br2 B2 B3 B5 -110.9(2) . 3_676
Br2 B2 B3 B6 111.0(2) . .
Br2 B2 B3 Br3 0.8(3) . .
Br2 B2 B6 B1A 104.1(4) . .
Br2 B2 B6 B1B 114.4(4) . .
Br2 B2 B6 B3 -112.0(3) . .
Br2 B2 B6 B4 -149.5(2) . .
Br2 B2 B6 B5 146.9(2) . .
Br2 B2 B6 Br6 0.2(4) . .
Br3 B3 B4 B1A -105.0(4) . 3_676
Br3 B3 B4 B1B -115.1(4) . 3_676
Br3 B3 B4 B2 -148.1(2) . 3_676
Br3 B3 B4 B5 148.5(2) . .
Br3 B3 B4 B6 111.2(2) . .
Br3 B3 B4 Br4 -1.1(4) . .
Br3 B3 B6 B1A 145.9(3) . .
Br3 B3 B6 B1B 153.0(3) . .
Br3 B3 B6 B2 112.5(3) . .
Br3 B3 B6 B4 -109.4(3) . .
Br3 B3 B6 B5 -146.9(2) . .
Br3 B3 B6 Br6 3.6(4) . .
Br4 B4 B5 B1A 147.2(3) . .
Br4 B4 B5 B1B 151.7(3) . .
Br4 B4 B5 B2 -109.3(2) . 3_676
Br4 B4 B5 B3 -146.7(2) . 3_676
Br4 B4 B5 B6 112.4(3) . .
Br4 B4 B5 Br5 1.9(4) . .
Br4 B4 B6 B1A -146.2(3) . .
Br4 B4 B6 B1B -148.9(3) . .
Br4 B4 B6 B2 148.6(2) . .
Br4 B4 B6 B3 111.1(2) . .
Br4 B4 B6 B5 -110.8(2) . .
Br4 B4 B6 Br6 0.2(3) . .
Br5 B5 B6 B1A -105.6(4) . .
Br5 B5 B6 B1B -114.0(4) . .
Br5 B5 B6 B2 -147.5(2) . .
Br5 B5 B6 B3 148.9(2) . .
Br5 B5 B6 B4 111.4(3) . .
Br5 B5 B6 Br6 -1.6(4) . .
